data_2211934
loop_
_publ_author_name
'Hadebe, Siphamandla W.'
'Robinson, Ross R.'
'Munro, Orde Q.'

_publ_section_title
;
 A bis(benzenedithiolate)-bridged dinuclear Rh^III^ complex with
 capping triphenylphosphine ligands and an Rh~2~S~2~ core
;
_journal_coeditor_code SG2110
_journal_issue 1
_journal_name_full 'Acta Crystallographica Section E'
_journal_page_first m175
_journal_page_last m177
_journal_paper_doi 10.1107/S1600536806053037
_journal_volume 63
_journal_year 2007
_chemical_formula_iupac '[Rh2 (C6 H4 S2)2 (C6 H5 S2)2 (C18 H15 P1)2] , 4C H2 Cl2'
_chemical_formula_moiety 'C60 H48 P2 Rh2 S8 , 4C H2 Cl2'
_chemical_formula_sum 'C64 H56 Cl8 P2 Rh2 S8'
_chemical_formula_weight 1632.93
_chemical_name_systematic
;
bis(\m-benzene-1,2-dithiolato)bis[(2-
mercaptobenzenethiolato)triphenylphosphine)rhodium(III)]
dichloromethane tetrasolvate
;
_space_group_IT_number 2
_symmetry_cell_setting triclinic
_symmetry_space_group_name_Hall '-P 1'
_symmetry_space_group_name_H-M 'P -1'
_audit_creation_method 'WinGX routine CIF_UPDATE'
_cell_angle_alpha 104.781(4)
_cell_angle_beta 97.789(4)
_cell_angle_gamma 96.089(4)
_cell_formula_units_Z 1
_cell_length_a 10.8719(5)
_cell_length_b 11.0495(5)
_cell_length_c 14.2621(5)
_cell_measurement_reflns_used 15065
_cell_measurement_temperature 100(2)
_cell_measurement_theta_max 24.9987
_cell_measurement_theta_min 4.4352
_cell_volume 1623.53(13)
_computing_cell_refinement 'CrysAlis RED (Oxford Diffraction, 2005)'
_computing_data_collection 'CrysAlis CCD (Oxford Diffraction, 2005)'
_computing_data_reduction 'CrysAlis RED'
_computing_molecular_graphics 'ORTEP-3 (Farrugia, 1997)'
_computing_publication_material 'WinGX (Farrugia, 1999)'
_computing_structure_refinement 'SHELXL97 (Sheldrick, 1997)'
_computing_structure_solution 'SHELXS97 (Sheldrick, 1997)'
_diffrn_measured_fraction_theta_full 0.984
_diffrn_measured_fraction_theta_max 0.984
_diffrn_measurement_device_type 'Oxford Xcalibur2 CCD area-detector'
_diffrn_measurement_method \w/2\q
_diffrn_radiation_type MoK\a
_diffrn_radiation_wavelength 0.71073
_diffrn_reflns_av_R_equivalents 0.0209
_diffrn_reflns_limit_h_max 12
_diffrn_reflns_limit_h_min -12
_diffrn_reflns_limit_k_max 13
_diffrn_reflns_limit_k_min -13
_diffrn_reflns_limit_l_max 16
_diffrn_reflns_limit_l_min -16
_diffrn_reflns_number 15977
_diffrn_reflns_theta_full 25
_diffrn_reflns_theta_max 25.05
_diffrn_reflns_theta_min 4.44
_diffrn_standards_decay_% 0
_exptl_absorpt_coefficient_mu 1.18582
_exptl_absorpt_correction_T_max 0.87949
_exptl_absorpt_correction_T_min 0.80774
_exptl_absorpt_correction_type analytical
_exptl_absorpt_process_details '(CrysAlis RED; Oxford Diffraction, 2005)'
_exptl_crystal_colour red
_exptl_crystal_density_diffrn 1.67
_exptl_crystal_density_method 'not measured'
_exptl_crystal_description rhomb
_exptl_crystal_F_000 824
_exptl_crystal_size_max 0.21563
_exptl_crystal_size_mid 0.12199
_exptl_crystal_size_min 0.04185
_refine_diff_density_max 0.492
_refine_diff_density_min -0.382
_refine_ls_extinction_method none
_refine_ls_goodness_of_fit_ref 1.082
_refine_ls_hydrogen_treatment mixed
_refine_ls_matrix_type full
_refine_ls_number_parameters 383
_refine_ls_number_reflns 5650
_refine_ls_number_restraints 0
_refine_ls_restrained_S_all 1.082
_refine_ls_R_factor_gt 0.0247
_refine_ls_shift/su_max 0.001
_refine_ls_structure_factor_coef Fsqd
_refine_ls_weighting_details 'calc w = 1/[\s^2^(Fo^2^)+(0.025P)^2^+2.3569P] where P=(Fo^2^+2Fc^2^)/3'
_refine_ls_weighting_scheme calc
_refine_ls_wR_factor_ref 0.06
_reflns_number_gt 5476
_reflns_number_total 5650
_reflns_threshold_expression I>2\s(I)
_cod_data_source_file sg2110.cif
_cod_data_source_block IV
_cod_original_cell_volume 1623.53(12)
_cod_database_code 2211934
_cod_database_fobs_code 2211934

loop_
_symmetry_equiv_pos_as_xyz
'x, y, z'
'-x, -y, -z'

loop_
_atom_site_type_symbol
_atom_site_label
_atom_site_fract_x
_atom_site_fract_y
_atom_site_fract_z
_atom_site_U_iso_or_equiv
_atom_site_adp_type
_atom_site_calc_flag
_atom_site_refinement_flags
_atom_site_occupancy
C C1 0.4359(2) 0.4129(2) 0.79067(16) 0.0118(4) Uani d . 1
C C2 0.4398(2) 0.3692(2) 0.87469(18) 0.0182(5) Uani d . 1
H H2 0.5185 0.3705 0.9134 0.022 Uiso calc R 1
C C3 0.3304(2) 0.3240(2) 0.90211(18) 0.0207(5) Uani d . 1
H H3 0.3349 0.2946 0.9593 0.025 Uiso calc R 1
C C4 0.2135(2) 0.3214(2) 0.84656(18) 0.0183(5) Uani d . 1
H H4 0.1387 0.2886 0.8648 0.022 Uiso calc R 1
C C5 0.2080(2) 0.3672(2) 0.76435(17) 0.0152(5) Uani d . 1
H H5 0.129 0.369 0.7273 0.018 Uiso calc R 1
C C6 0.3187(2) 0.4107(2) 0.73610(16) 0.0112(4) Uani d . 1
C C21 0.7793(2) 0.4692(2) 0.57917(15) 0.0096(4) Uani d . 1
C C22 0.9081(2) 0.4609(2) 0.58625(16) 0.0131(4) Uani d . 1
H H22 0.9679 0.5345 0.6164 0.016 Uiso calc R 1
C C23 0.9486(2) 0.3454(2) 0.54935(17) 0.0152(5) Uani d . 1
H H23 1.0359 0.3412 0.5532 0.018 Uiso calc R 1
C C24 0.8624(2) 0.2361(2) 0.50680(16) 0.0135(5) Uani d . 1
H H24 0.8907 0.157 0.4838 0.016 Uiso calc R 1
C C31 0.4901(2) 0.8854(2) 0.70877(16) 0.0111(4) Uani d . 1
C C32 0.4060(2) 0.9702(2) 0.73617(17) 0.0147(5) Uani d . 1
H H32 0.3494 0.9548 0.7785 0.018 Uiso calc R 1
C C33 0.4053(2) 1.0768(2) 0.70146(18) 0.0190(5) Uani d . 1
H H33 0.3465 1.1329 0.7188 0.023 Uiso calc R 1
C C34 0.4893(2) 1.1018(2) 0.64192(18) 0.0198(5) Uani d . 1
H H34 0.4886 1.175 0.6186 0.024 Uiso calc R 1
C C35 0.5752(2) 1.0191(2) 0.61627(17) 0.0167(5) Uani d . 1
H H35 0.6343 1.037 0.5766 0.02 Uiso calc R 1
C C36 0.5746(2) 0.9111(2) 0.64840(16) 0.0132(5) Uani d . 1
H H36 0.632 0.8541 0.6293 0.016 Uiso calc R 1
C C41 0.3702(2) 0.72549(19) 0.81345(16) 0.0101(4) Uani d . 1
C C42 0.2489(2) 0.7282(2) 0.76618(17) 0.0132(5) Uani d . 1
H H42 0.2376 0.7474 0.7046 0.016 Uiso calc R 1
C C43 0.1450(2) 0.7029(2) 0.80924(17) 0.0157(5) Uani d . 1
H H43 0.0633 0.7068 0.7777 0.019 Uiso calc R 1
C C44 0.1606(2) 0.6720(2) 0.89803(18) 0.0172(5) Uani d . 1
H H44 0.0896 0.6545 0.9272 0.021 Uiso calc R 1
C C45 0.2802(2) 0.6666(2) 0.94422(17) 0.0172(5) Uani d . 1
H H45 0.2908 0.6445 1.0047 0.021 Uiso calc R 1
C C46 0.3838(2) 0.6933(2) 0.90239(16) 0.0130(5) Uani d . 1
H H46 0.4652 0.6898 0.9346 0.016 Uiso calc R 1
P P1 0.50557(5) 0.74546(5) 0.75307(4) 0.00798(12) Uani d . 1
Rh Rh1 0.516868(15) 0.559012(15) 0.631842(11) 0.00660(6) Uani d . 1
S S1 0.57820(5) 0.47043(5) 0.76088(4) 0.01074(11) Uani d . 1
S S2 0.30796(5) 0.47635(5) 0.63334(4) 0.00959(11) Uani d . 1
S S3 0.72913(5) 0.61691(5) 0.62473(4) 0.00973(11) Uani d . 1
S S4 0.52994(5) 0.36774(5) 0.51249(4) 0.00713(11) Uani d . 1
Cl Cl3 0.85112(6) 0.89997(6) 0.53038(5) 0.02969(15) Uani d . 1
Cl Cl2 0.90066(7) 0.41800(7) 0.85316(6) 0.03787(18) Uani d . 1
C C26 0.6934(2) 0.3598(2) 0.53249(15) 0.0093(4) Uani d . 1
C C25 0.7350(2) 0.2432(2) 0.49825(16) 0.0118(4) Uani d . 1
H H25 0.6758 0.1689 0.4691 0.014 Uiso calc R 1
C C51 0.6359(2) 0.8126(2) 0.85671(16) 0.0106(4) Uani d . 1
C C52 0.6236(2) 0.9252(2) 0.92502(16) 0.0141(5) Uani d . 1
H H52 0.5483 0.961 0.9181 0.017 Uiso calc R 1
C C56 0.7476(2) 0.7613(2) 0.86780(16) 0.0136(5) Uani d . 1
H H56 0.7572 0.6844 0.823 0.016 Uiso calc R 1
C C53 0.7201(2) 0.9850(2) 1.00256(17) 0.0174(5) Uani d . 1
H H53 0.7101 1.0605 1.049 0.021 Uiso calc R 1
C C55 0.8447(2) 0.8238(2) 0.94497(17) 0.0175(5) Uani d . 1
H H55 0.9211 0.7898 0.9514 0.021 Uiso calc R 1
C C54 0.8315(2) 0.9346(2) 1.01233(17) 0.0182(5) Uani d . 1
H H54 0.8981 0.9759 1.0649 0.022 Uiso calc R 1
Cl Cl1 0.81361(8) 0.15369(7) 0.83715(5) 0.03757(18) Uani d . 1
Cl Cl4 1.05266(7) 1.02331(7) 0.69693(6) 0.0434(2) Uani d . 1
C C1S 0.8249(3) 0.2712(3) 0.7737(2) 0.0297(6) Uani d . 1
H H1S1 0.7397 0.2808 0.7447 0.036 Uiso calc R 1
H H1S2 0.8725 0.2445 0.7194 0.036 Uiso calc R 1
C C2S 0.9222(3) 0.9025(3) 0.6506(2) 0.0332(7) Uani d . 1
H H2S1 0.8596 0.9159 0.6952 0.04 Uiso calc R 1
H H2S2 0.9498 0.8196 0.6492 0.04 Uiso calc R 1
H H100 0.293(3) 0.367(3) 0.568(2) 0.022(7) Uiso d . 1

loop_
_atom_site_aniso_label
_atom_site_aniso_U_11
_atom_site_aniso_U_22
_atom_site_aniso_U_33
_atom_site_aniso_U_12
_atom_site_aniso_U_13
_atom_site_aniso_U_23
C1 0.0141(11) 0.0095(10) 0.0125(11) 0.0015(9) 0.0049(9) 0.0030(9)
C2 0.0176(12) 0.0232(13) 0.0168(12) 0.0038(10) 0.0015(9) 0.0109(10)
C3 0.0235(13) 0.0269(13) 0.0175(12) 0.0040(11) 0.0051(10) 0.0153(11)
C4 0.0161(12) 0.0201(12) 0.0216(13) 0.0001(10) 0.0079(10) 0.0095(10)
C5 0.0140(12) 0.0159(11) 0.0164(12) 0.0027(9) 0.0022(9) 0.0055(9)
C6 0.0151(11) 0.0087(10) 0.0102(10) 0.0015(9) 0.0035(8) 0.0027(8)
C21 0.0130(11) 0.0098(10) 0.0064(10) 0.0016(8) 0.0024(8) 0.0026(8)
C22 0.0125(11) 0.0158(11) 0.0092(10) 0.0001(9) 0.0008(8) 0.0016(9)
C23 0.0115(11) 0.0228(12) 0.0130(11) 0.0072(9) 0.0034(9) 0.0056(10)
C24 0.0181(12) 0.0137(11) 0.0099(11) 0.0067(9) 0.0030(9) 0.0031(9)
C31 0.0150(11) 0.0074(10) 0.0088(10) -0.0002(9) -0.0010(8) 0.0003(8)
C32 0.0184(12) 0.0116(11) 0.0144(11) 0.0028(9) 0.0047(9) 0.0026(9)
C33 0.0235(13) 0.0105(11) 0.0228(13) 0.0068(10) 0.0053(10) 0.0020(10)
C34 0.0282(14) 0.0109(11) 0.0217(13) 0.0023(10) 0.0038(10) 0.0074(10)
C35 0.0212(13) 0.0141(11) 0.0152(12) -0.0010(10) 0.0041(10) 0.0053(9)
C36 0.0147(11) 0.0117(11) 0.0113(11) 0.0011(9) 0.0009(9) 0.0005(9)
C41 0.0137(11) 0.0063(10) 0.0088(10) 0.0012(8) 0.0040(8) -0.0017(8)
C42 0.0174(12) 0.0094(10) 0.0120(11) 0.0032(9) 0.0032(9) 0.0005(9)
C43 0.0118(11) 0.0156(11) 0.0168(12) 0.0034(9) 0.0018(9) -0.0009(9)
C44 0.0159(12) 0.0156(12) 0.0194(12) 0.0021(9) 0.0094(9) 0.0003(10)
C45 0.0225(13) 0.0183(12) 0.0122(11) 0.0041(10) 0.0050(9) 0.0054(9)
C46 0.0133(11) 0.0132(11) 0.0120(11) 0.0029(9) 0.0018(9) 0.0024(9)
P1 0.0095(3) 0.0074(3) 0.0067(3) 0.0017(2) 0.0019(2) 0.0009(2)
Rh1 0.00805(9) 0.00616(9) 0.00563(9) 0.00127(6) 0.00194(6) 0.00117(6)
S1 0.0100(3) 0.0131(3) 0.0109(3) 0.0019(2) 0.0018(2) 0.0062(2)
S2 0.0098(3) 0.0119(3) 0.0068(2) 0.0008(2) 0.00188(19) 0.0022(2)
S3 0.0103(3) 0.0082(2) 0.0097(3) 0.0003(2) 0.0032(2) 0.0003(2)
S4 0.0085(3) 0.0058(2) 0.0070(2) 0.00107(19) 0.00163(19) 0.00136(19)
Cl3 0.0257(3) 0.0272(3) 0.0426(4) 0.0082(3) 0.0131(3) 0.0155(3)
Cl2 0.0235(4) 0.0339(4) 0.0538(5) -0.0003(3) 0.0021(3) 0.0118(3)
C26 0.0108(11) 0.0124(11) 0.0064(10) 0.0031(8) 0.0019(8) 0.0050(8)
C25 0.0155(11) 0.0108(11) 0.0092(10) 0.0024(9) 0.0024(8) 0.0023(9)
C51 0.0107(11) 0.0109(10) 0.0094(10) -0.0027(8) 0.0022(8) 0.0027(8)
C52 0.0159(12) 0.0132(11) 0.0133(11) 0.0033(9) 0.0042(9) 0.0028(9)
C56 0.0146(11) 0.0149(11) 0.0117(11) 0.0012(9) 0.0059(9) 0.0026(9)
C53 0.0240(13) 0.0121(11) 0.0133(11) -0.0009(10) 0.0035(10) -0.0003(9)
C55 0.0130(12) 0.0233(13) 0.0153(12) 0.0024(10) 0.0020(9) 0.0043(10)
C54 0.0167(12) 0.0209(12) 0.0129(11) -0.0051(10) -0.0009(9) 0.0024(10)
Cl1 0.0584(5) 0.0301(4) 0.0244(4) 0.0054(3) 0.0137(3) 0.0049(3)
Cl4 0.0315(4) 0.0366(4) 0.0496(5) -0.0099(3) 0.0153(3) -0.0090(4)
C1S 0.0322(16) 0.0323(15) 0.0263(14) 0.0117(12) 0.0065(12) 0.0073(12)
C2S 0.0317(16) 0.0274(15) 0.0359(16) -0.0066(12) 0.0098(13) 0.0031(13)

loop_
_atom_type_symbol
_atom_type_description
_atom_type_scat_dispersion_real
_atom_type_scat_dispersion_imag
_atom_type_scat_source
C C 0.0033 0.0016 'International Tables Vol C Tables 4.2.6.8 and 6.1.1.4'
H H 0 0 'International Tables Vol C Tables 4.2.6.8 and 6.1.1.4'
Cl Cl 0.1484 0.1585 'International Tables Vol C Tables 4.2.6.8 and 6.1.1.4'
P P 0.1023 0.0942 'International Tables Vol C Tables 4.2.6.8 and 6.1.1.4'
Rh Rh -1.1178 0.9187 'International Tables Vol C Tables 4.2.6.8 and 6.1.1.4'
S S 0.1246 0.1234 'International Tables Vol C Tables 4.2.6.8 and 6.1.1.4'

loop_
_geom_angle_atom_site_label_1
_geom_angle_atom_site_label_2
_geom_angle_atom_site_label_3
_geom_angle_site_symmetry_3
_geom_angle
_geom_angle_publ_flag
C6 C1 C2 . 118.0(2) ?
C6 C1 S1 . 123.53(17) ?
C2 C1 S1 . 118.41(18) ?
C3 C2 C1 . 120.8(2) ?
C3 C2 H2 . 119.6 ?
C1 C2 H2 . 119.6 ?
C2 C3 C4 . 120.7(2) ?
C2 C3 H3 . 119.7 ?
C4 C3 H3 . 119.7 ?
C5 C4 C3 . 119.1(2) ?
C5 C4 H4 . 120.4 ?
C3 C4 H4 . 120.4 ?
C4 C5 C6 . 119.9(2) ?
C4 C5 H5 . 120 ?
C6 C5 H5 . 120 ?
C1 C6 C5 . 121.4(2) ?
C1 C6 S2 . 119.78(17) ?
C5 C6 S2 . 118.66(17) ?
C26 C21 C22 . 118.52(19) ?
C26 C21 S3 . 121.51(16) ?
C22 C21 S3 . 119.93(17) ?
C23 C22 C21 . 120.4(2) ?
C23 C22 H22 . 119.8 ?
C21 C22 H22 . 119.8 ?
C22 C23 C24 . 120.6(2) ?
C22 C23 H23 . 119.7 ?
C24 C23 H23 . 119.7 ?
C25 C24 C23 . 119.6(2) ?
C25 C24 H24 . 120.2 ?
C23 C24 H24 . 120.2 ?
C36 C31 C32 . 119.2(2) ?
C36 C31 P1 . 116.22(16) ?
C32 C31 P1 . 124.47(17) ?
C33 C32 C31 . 120.0(2) ?
C33 C32 H32 . 120 ?
C31 C32 H32 . 120 ?
C34 C33 C32 . 120.5(2) ?
C34 C33 H33 . 119.7 ?
C32 C33 H33 . 119.7 ?
C33 C34 C35 . 119.7(2) ?
C33 C34 H34 . 120.2 ?
C35 C34 H34 . 120.2 ?
C36 C35 C34 . 120.3(2) ?
C36 C35 H35 . 119.9 ?
C34 C35 H35 . 119.9 ?
C35 C36 C31 . 120.4(2) ?
C35 C36 H36 . 119.8 ?
C31 C36 H36 . 119.8 ?
C46 C41 C42 . 118.7(2) ?
C46 C41 P1 . 120.38(17) ?
C42 C41 P1 . 120.57(17) ?
C43 C42 C41 . 120.3(2) ?
C43 C42 H42 . 119.9 ?
C41 C42 H42 . 119.9 ?
C44 C43 C42 . 120.1(2) ?
C44 C43 H43 . 119.9 ?
C42 C43 H43 . 119.9 ?
C43 C44 C45 . 119.9(2) ?
C43 C44 H44 . 120 ?
C45 C44 H44 . 120 ?
C46 C45 C44 . 120.2(2) ?
C46 C45 H45 . 119.9 ?
C44 C45 H45 . 119.9 ?
C45 C46 C41 . 120.8(2) ?
C45 C46 H46 . 119.6 ?
C41 C46 H46 . 119.6 ?
C41 P1 C31 . 105.35(10) ?
C41 P1 C51 . 103.38(10) ?
C31 P1 C51 . 99.43(10) ?
C41 P1 Rh1 . 110.98(7) ?
C31 P1 Rh1 . 115.45(7) ?
C51 P1 Rh1 . 120.47(7) ?
S1 Rh1 S3 . 89.708(19) y
S1 Rh1 P1 . 87.264(19) y
S3 Rh1 P1 . 94.227(19) y
S1 Rh1 S2 . 87.451(19) y
S3 Rh1 S2 . 173.370(19) y
P1 Rh1 S2 . 91.621(19) y
S1 Rh1 S4 . 91.223(19) y
S3 Rh1 S4 . 85.765(18) y
P1 Rh1 S4 . 178.486(19) y
S2 Rh1 S4 . 88.307(19) y
S1 Rh1 S4 2_666 172.623(19) y
S3 Rh1 S4 2_666 86.131(19) y
P1 Rh1 S4 2_666 99.105(19) y
S2 Rh1 S4 2_666 96.034(19) y
S4 Rh1 S4 2_666 82.405(19) y
C1 S1 Rh1 . 104.14(8) ?
C6 S2 Rh1 . 104.54(8) ?
C6 S2 H100 . 94.3(12) ?
Rh1 S2 H100 . 102.1(12) y
C21 S3 Rh1 . 102.76(7) ?
C26 S4 Rh1 . 101.90(7) ?
C26 S4 Rh1 2_666 107.82(7) ?
Rh1 S4 Rh1 2_666 97.595(19) y
C21 C26 C25 . 120.6(2) ?
C21 C26 S4 . 120.31(16) ?
C25 C26 S4 . 119.02(17) ?
C24 C25 C26 . 120.2(2) ?
C24 C25 H25 . 119.9 ?
C26 C25 H25 . 119.9 ?
C56 C51 C52 . 118.9(2) ?
C56 C51 P1 . 123.77(17) ?
C52 C51 P1 . 117.27(17) ?
C53 C52 C51 . 120.8(2) ?
C53 C52 H52 . 119.6 ?
C51 C52 H52 . 119.6 ?
C55 C56 C51 . 119.7(2) ?
C55 C56 H56 . 120.2 ?
C51 C56 H56 . 120.2 ?
C52 C53 C54 . 120.0(2) ?
C52 C53 H53 . 120 ?
C54 C53 H53 . 120 ?
C54 C55 C56 . 121.0(2) ?
C54 C55 H55 . 119.5 ?
C56 C55 H55 . 119.5 ?
C55 C54 C53 . 119.6(2) ?
C55 C54 H54 . 120.2 ?
C53 C54 H54 . 120.2 ?
Cl1 C1S Cl2 . 111.25(16) ?
Cl1 C1S H1S1 . 109.4 ?
Cl2 C1S H1S1 . 109.4 ?
Cl1 C1S H1S2 . 109.4 ?
Cl2 C1S H1S2 . 109.4 ?
H1S1 C1S H1S2 . 108 ?
Cl4 C2S Cl3 . 111.79(16) ?
Cl4 C2S H2S1 . 109.3 ?
Cl3 C2S H2S1 . 109.3 ?
Cl4 C2S H2S2 . 109.3 ?
Cl3 C2S H2S2 . 109.3 ?
H2S1 C2S H2S2 . 107.9 ?

loop_
_geom_bond_atom_site_label_1
_geom_bond_atom_site_label_2
_geom_bond_site_symmetry_2
_geom_bond_distance
_geom_bond_publ_flag
C1 C6 . 1.394(3) ?
C1 C2 . 1.399(3) ?
C1 S1 . 1.757(2) ?
C2 C3 . 1.384(3) ?
C2 H2 . 0.95 ?
C3 C4 . 1.397(4) ?
C3 H3 . 0.95 ?
C4 C5 . 1.387(3) ?
C4 H4 . 0.95 ?
C5 C6 . 1.396(3) ?
C5 H5 . 0.95 ?
C6 S2 . 1.789(2) ?
C21 C26 . 1.400(3) ?
C21 C22 . 1.404(3) ?
C21 S3 . 1.769(2) ?
C22 C23 . 1.392(3) ?
C22 H22 . 0.95 ?
C23 C24 . 1.392(3) ?
C23 H23 . 0.95 ?
C24 C25 . 1.386(3) ?
C24 H24 . 0.95 ?
C31 C36 . 1.396(3) ?
C31 C32 . 1.399(3) ?
C31 P1 . 1.829(2) ?
C32 C33 . 1.390(3) ?
C32 H32 . 0.95 ?
C33 C34 . 1.381(4) ?
C33 H33 . 0.95 ?
C34 C35 . 1.394(4) ?
C34 H34 . 0.95 ?
C35 C36 . 1.383(3) ?
C35 H35 . 0.95 ?
C36 H36 . 0.95 ?
C41 C46 . 1.396(3) ?
C41 C42 . 1.405(3) ?
C41 P1 . 1.824(2) ?
C42 C43 . 1.393(3) ?
C42 H42 . 0.95 ?
C43 C44 . 1.387(3) ?
C43 H43 . 0.95 ?
C44 C45 . 1.390(3) ?
C44 H44 . 0.95 ?
C45 C46 . 1.383(3) ?
C45 H45 . 0.95 ?
C46 H46 . 0.95 ?
P1 C51 . 1.842(2) ?
P1 Rh1 . 2.3542(5) yes
Rh1 S1 . 2.3483(5) yes
Rh1 S3 . 2.3512(6) yes
Rh1 S2 . 2.3614(6) yes
Rh1 S4 . 2.3829(5) yes
Rh1 S4 2_666 2.4093(5) yes
S2 H100 . 1.31(3) yes
S4 C26 . 1.777(2) ?
S4 Rh1 2_666 2.4093(5) ?
Cl3 C2S . 1.775(3) ?
Cl2 C1S . 1.766(3) ?
C26 C25 . 1.402(3) ?
C25 H25 . 0.95 ?
C51 C56 . 1.400(3) ?
C51 C52 . 1.402(3) ?
C52 C53 . 1.388(3) ?
C52 H52 . 0.95 ?
C56 C55 . 1.395(3) ?
C56 H56 . 0.95 ?
C53 C54 . 1.390(4) ?
C53 H53 . 0.95 ?
C55 C54 . 1.385(3) ?
C55 H55 . 0.95 ?
C54 H54 . 0.95 ?
Cl1 C1S . 1.765(3) ?
Cl4 C2S . 1.768(3) ?
C1S H1S1 . 0.99 ?
C1S H1S2 . 0.99 ?
C2S H2S1 . 0.99 ?
C2S H2S2 . 0.99 ?

loop_
_geom_hbond_atom_site_label_D
_geom_hbond_atom_site_label_H
_geom_hbond_atom_site_label_A
_geom_hbond_site_symmetry_A
_geom_hbond_distance_DH
_geom_hbond_distance_HA
_geom_hbond_distance_DA
_geom_hbond_angle_DHA
S2 H100 S3 2_666 1.31(3) 2.78(3) 3.5137(8) 113.8(18)
C1S H1S1 S1 1_555 0.99 2.86 3.660(3) 139
C56 H56 S1 1_555 0.95 2.77 3.396(2) 125
C56 H56 S3 1_555 0.95 2.70 3.395(2) 131

loop_
_geom_torsion_atom_site_label_1
_geom_torsion_atom_site_label_2
_geom_torsion_atom_site_label_3
_geom_torsion_atom_site_label_4
_geom_torsion_site_symmetry_1
_geom_torsion_site_symmetry_4
_geom_torsion
_geom_torsion_publ_flag
C6 C1 C2 C3 . . 0.6(3) ?
S1 C1 C2 C3 . . 179.37(19) ?
C1 C2 C3 C4 . . -0.1(4) ?
C2 C3 C4 C5 . . -1.4(4) ?
C3 C4 C5 C6 . . 2.4(4) ?
C2 C1 C6 C5 . . 0.5(3) ?
S1 C1 C6 C5 . . -178.22(17) ?
C2 C1 C6 S2 . . 175.37(17) ?
S1 C1 C6 S2 . . -3.4(3) ?
C4 C5 C6 C1 . . -2.0(3) ?
C4 C5 C6 S2 . . -176.94(18) ?
C26 C21 C22 C23 . . -1.4(3) ?
S3 C21 C22 C23 . . -179.06(17) ?
C21 C22 C23 C24 . . -1.4(3) ?
C22 C23 C24 C25 . . 2.2(3) ?
C36 C31 C32 C33 . . 1.5(3) ?
P1 C31 C32 C33 . . 177.30(18) ?
C31 C32 C33 C34 . . -1.6(4) ?
C32 C33 C34 C35 . . 0.2(4) ?
C33 C34 C35 C36 . . 1.4(4) ?
C34 C35 C36 C31 . . -1.6(4) ?
C32 C31 C36 C35 . . 0.1(3) ?
P1 C31 C36 C35 . . -176.03(18) ?
C46 C41 C42 C43 . . 1.9(3) ?
P1 C41 C42 C43 . . 174.86(17) ?
C41 C42 C43 C44 . . -1.5(3) ?
C42 C43 C44 C45 . . 0.2(3) ?
C43 C44 C45 C46 . . 0.7(3) ?
C44 C45 C46 C41 . . -0.3(3) ?
C42 C41 C46 C45 . . -1.0(3) ?
P1 C41 C46 C45 . . -174.01(17) ?
C46 C41 P1 C31 . . -138.13(18) ?
C42 C41 P1 C31 . . 49.01(19) ?
C46 C41 P1 C51 . . -34.2(2) ?
C42 C41 P1 C51 . . 152.89(17) ?
C46 C41 P1 Rh1 . . 96.25(17) ?
C42 C41 P1 Rh1 . . -76.61(18) ?
C36 C31 P1 C41 . . -171.99(17) ?
C32 C31 P1 C41 . . 12.1(2) ?
C36 C31 P1 C51 . . 81.22(18) ?
C32 C31 P1 C51 . . -94.7(2) ?
C36 C31 P1 Rh1 . . -49.19(19) ?
C32 C31 P1 Rh1 . . 134.87(18) ?
C41 P1 Rh1 S1 . . -72.26(8) ?
C31 P1 Rh1 S1 . . 167.97(8) ?
C51 P1 Rh1 S1 . . 48.61(8) ?
C41 P1 Rh1 S3 . . -161.77(8) ?
C31 P1 Rh1 S3 . . 78.47(8) ?
C51 P1 Rh1 S3 . . -40.89(8) ?
C41 P1 Rh1 S2 . . 15.11(8) ?
C31 P1 Rh1 S2 . . -104.66(8) ?
C51 P1 Rh1 S2 . . 135.98(8) ?
C41 P1 Rh1 S4 . 2_666 111.48(8) ?
C31 P1 Rh1 S4 . 2_666 -8.28(8) ?
C51 P1 Rh1 S4 . 2_666 -127.64(8) ?
C6 C1 S1 Rh1 . . 7.4(2) ?
C2 C1 S1 Rh1 . . -171.39(17) ?
S3 Rh1 S1 C1 . . 179.61(8) ?
P1 Rh1 S1 C1 . . 85.36(8) ?
S2 Rh1 S1 C1 . . -6.39(8) ?
S4 Rh1 S1 C1 . . -94.64(8) ?
C1 C6 S2 Rh1 . . -2.59(19) ?
C5 C6 S2 Rh1 . . 172.40(16) ?
S1 Rh1 S2 C6 . . 5.17(7) ?
P1 Rh1 S2 C6 . . -82.02(7) ?
S4 Rh1 S2 C6 . . 96.47(7) ?
S4 Rh1 S2 C6 2_666 . 178.65(7) ?
C26 C21 S3 Rh1 . . 17.52(19) y
C22 C21 S3 Rh1 . . -164.84(16) y
S1 Rh1 S3 C21 . . 68.87(7) ?
P1 Rh1 S3 C21 . . 156.11(7) ?
S4 Rh1 S3 C21 . . -22.37(7) ?
S4 Rh1 S3 C21 2_666 . -105.03(7) ?
S1 Rh1 S4 C26 . . -66.17(7) ?
S3 Rh1 S4 C26 . . 23.45(7) ?
S2 Rh1 S4 C26 . . -153.58(7) ?
S4 Rh1 S4 C26 2_666 . 110.10(7) ?
S1 Rh1 S4 Rh1 . 2_666 -176.27(2) ?
S3 Rh1 S4 Rh1 . 2_666 -86.65(2) ?
S2 Rh1 S4 Rh1 . 2_666 96.32(2) ?
S4 Rh1 S4 Rh1 2_666 2_666 0 ?
C22 C21 C26 C25 . . 3.3(3) ?
S3 C21 C26 C25 . . -179.01(16) ?
C22 C21 C26 S4 . . -174.76(16) ?
S3 C21 C26 S4 . . 2.9(3) ?
Rh1 S4 C26 C21 . . -21.29(18) y
Rh1 S4 C26 C21 2_666 . 80.81(17) ?
Rh1 S4 C26 C25 . . 160.60(15) y
Rh1 S4 C26 C25 2_666 . -97.30(17) ?
C23 C24 C25 C26 . . -0.2(3) ?
C21 C26 C25 C24 . . -2.6(3) ?
S4 C26 C25 C24 . . 175.52(17) ?
C41 P1 C51 C56 . . 126.69(19) ?
C31 P1 C51 C56 . . -124.93(19) ?
Rh1 P1 C51 C56 . . 2.2(2) ?
C41 P1 C51 C52 . . -56.69(19) ?
C31 P1 C51 C52 . . 51.68(19) ?
Rh1 P1 C51 C52 . . 178.77(14) ?
C56 C51 C52 C53 . . -0.1(3) ?
P1 C51 C52 C53 . . -176.93(18) ?
C52 C51 C56 C55 . . -1.1(3) ?
P1 C51 C56 C55 . . 175.48(17) ?
C51 C52 C53 C54 . . 1.1(3) ?
C51 C56 C55 C54 . . 1.4(3) ?
C56 C55 C54 C53 . . -0.5(4) ?
C52 C53 C54 C55 . . -0.8(4) ?
